data_4500523
loop_
_publ_author_name
'Feng, Rui'
'Chen, Lian'
'Chen, Qi-Hui'
'Shan, Xiao-Chen'
'Gai, Yan-Li'
'Jiang, Fei-Long'
'Hong, Mao-Chun'

_publ_section_title
;
 Novel Luminescent Three-Dimensional Heterometallic Complexes with 2-Fold
 Interpenetrating (3,6)-Connected Nets
;
_journal_issue 5
_journal_name_full 'Crystal Growth &amp; Design'
_journal_page_first 1705
_journal_paper_doi 10.1021/cg101642j
_journal_volume 11
_journal_year 2011
_chemical_formula_moiety 'C26 H19 Eu N4 O12 Zn, H2 O'
_chemical_formula_sum 'C26 H21 Eu N4 O13 Zn'
_chemical_formula_weight 814.80
_chemical_name_systematic
; 
 ? 
;
_space_group_IT_number 14
_symmetry_cell_setting monoclinic
_symmetry_space_group_name_Hall '-P 2ybc'
_symmetry_space_group_name_H-M 'P 1 21/c 1'
_atom_sites_solution_hydrogens geom
_atom_sites_solution_primary direct
_atom_sites_solution_secondary difmap
_audit_creation_method SHELXL-97
_cell_angle_alpha 90.00
_cell_angle_beta 92.952(4)
_cell_angle_gamma 90.00
_cell_formula_units_Z 4
_cell_length_a 7.7939(19)
_cell_length_b 12.520(3)
_cell_length_c 29.982(7)
_cell_measurement_reflns_used 6343
_cell_measurement_temperature 293(2)
_cell_measurement_theta_max 27.4642
_cell_measurement_theta_min 2.6097
_cell_volume 2921.8(12)
_computing_structure_refinement 'SHELXL-97 (Sheldrick, 1997)'
_computing_structure_solution 'SHELXS-97 (Sheldrick, 1990)'
_diffrn_ambient_temperature 293(2)
_diffrn_measured_fraction_theta_full 0.997
_diffrn_measured_fraction_theta_max 0.997
_diffrn_measurement_device_type
;
Saturn70 (4x4 bin mode)
;
_diffrn_measurement_method CCD_Profile_fitting
_diffrn_radiation_monochromator graphite
_diffrn_radiation_source 'fine-focus sealed tube'
_diffrn_radiation_type MoK\a
_diffrn_radiation_wavelength 0.71073
_diffrn_reflns_av_R_equivalents 0.0440
_diffrn_reflns_av_sigmaI/netI 0.0455
_diffrn_reflns_limit_h_max 9
_diffrn_reflns_limit_h_min -10
_diffrn_reflns_limit_k_max 16
_diffrn_reflns_limit_k_min -16
_diffrn_reflns_limit_l_max 38
_diffrn_reflns_limit_l_min -36
_diffrn_reflns_number 22735
_diffrn_reflns_theta_full 27.47
_diffrn_reflns_theta_max 27.47
_diffrn_reflns_theta_min 3.01
_diffrn_standards_number 6978
_exptl_absorpt_coefficient_mu 3.022
_exptl_absorpt_correction_T_max 0.8887
_exptl_absorpt_correction_T_min 0.8395
_exptl_absorpt_correction_type multi-scan
_exptl_crystal_colour White
_exptl_crystal_density_diffrn 1.852
_exptl_crystal_density_method 'not measured'
_exptl_crystal_description Prism
_exptl_crystal_F_000 1608
_exptl_crystal_size_max 0.06
_exptl_crystal_size_mid 0.05
_exptl_crystal_size_min 0.04
_refine_diff_density_max 1.884
_refine_diff_density_min -1.118
_refine_diff_density_rms 0.144
_refine_ls_extinction_method none
_refine_ls_goodness_of_fit_ref 1.092
_refine_ls_hydrogen_treatment constr
_refine_ls_matrix_type full
_refine_ls_number_parameters 404
_refine_ls_number_reflns 6661
_refine_ls_number_restraints 0
_refine_ls_restrained_S_all 1.092
_refine_ls_R_factor_all 0.0579
_refine_ls_R_factor_gt 0.0473
_refine_ls_shift/su_max 0.001
_refine_ls_shift/su_mean 0.000
_refine_ls_structure_factor_coef Fsqd
_refine_ls_weighting_details 'calc w=1/[\s^2^(Fo^2^)+(0.0372P)^2^+12.6495P] where P=(Fo^2^+2Fc^2^)/3'
_refine_ls_weighting_scheme calc
_refine_ls_wR_factor_gt 0.1023
_refine_ls_wR_factor_ref 0.1080
_reflns_number_gt 5679
_reflns_number_total 6661
_reflns_threshold_expression >2sigma(I)
_cod_data_source_file cg101642j_si_002.cif
_cod_data_source_block complex3
_cod_depositor_comments
;
The following automatic conversions were performed:

'_exptl_absorpt_correction_type' value 'Multi-scan' changed to
'multi-scan' according to
/home/saulius/struct/CIF-dictionaries/cif_core.dic dictionary named
'cif_core.dic' version 2.4.1 from 2010-06-29.

Automatic conversion script
Id: cif_fix_values 1715 2011-07-08 13:25:40Z adriana 
;
_cod_original_sg_symbol_Hall -P_2ybc
_cod_original_sg_symbol_H-M P_21/c
_cod_database_code 4500523

loop_
_symmetry_equiv_pos_as_xyz
'x, y, z'
'-x, y+1/2, -z+1/2'
'-x, -y, -z'
'x, -y-1/2, z-1/2'

loop_
_atom_site_label
_atom_site_type_symbol
_atom_site_fract_x
_atom_site_fract_y
_atom_site_fract_z
_atom_site_U_iso_or_equiv
_atom_site_adp_type
_atom_site_occupancy
_atom_site_symmetry_multiplicity
_atom_site_calc_flag
_atom_site_refinement_flags
Eu1 Eu 0.96742(3) 0.445452(19) 0.433343(8) 0.02072(9) Uani 1 1 d .
Zn1 Zn 0.28426(7) 0.45103(4) 0.170766(18) 0.02035(13) Uani 1 1 d .
O9 O 0.8466(5) 0.5459(3) 0.49990(12) 0.0283(8) Uani 1 1 d .
O12 O 0.8417(5) 0.3097(3) 0.48116(13) 0.0339(9) Uani 1 1 d .
C12 C 1.2090(7) 0.5996(4) 0.40758(17) 0.0242(11) Uani 1 1 d .
C14 C 0.7234(7) 0.4897(5) 0.27064(18) 0.0298(12) Uani 1 1 d .
H14 H 0.8276 0.5260 0.2722 0.036 Uiso 1 1 calc R
C7 C 1.3151(7) 0.7888(4) 0.39869(17) 0.0247(11) Uani 1 1 d .
H7 H 1.2241 0.8139 0.4146 0.030 Uiso 1 1 calc R
O1 O 1.1252(5) 1.2878(3) 0.42113(14) 0.0332(9) Uani 1 1 d .
O10 O 0.6931(6) 0.5379(4) 0.43768(14) 0.0514(13) Uani 1 1 d .
C15 C 0.6722(7) 0.4305(4) 0.30650(17) 0.0254(11) Uani 1 1 d .
C8 C 1.3318(7) 0.6805(4) 0.39006(16) 0.0218(10) Uani 1 1 d .
C6 C 1.4356(6) 0.8587(4) 0.38325(16) 0.0196(10) Uani 1 1 d .
N2 N 1.5678(5) 0.8249(3) 0.35953(14) 0.0230(9) Uani 1 1 d .
O5 O 0.8952(6) 0.4993(4) 0.35528(14) 0.0446(11) Uani 1 1 d .
O4 O 1.2348(5) 0.5026(3) 0.40006(14) 0.0344(9) Uani 1 1 d .
C23 C 0.7845(7) 0.4274(4) 0.34916(17) 0.0258(11) Uani 1 1 d .
C11 C 1.1493(7) 1.1941(4) 0.43507(17) 0.0265(11) Uani 1 1 d .
C9 C 1.4684(8) 0.6458(4) 0.36645(19) 0.0314(12) Uani 1 1 d .
H9 H 1.4826 0.5735 0.3605 0.038 Uiso 1 1 calc R
O6 O 0.7612(6) 0.3567(3) 0.37729(13) 0.0410(11) Uani 1 1 d .
C4 C 1.3045(7) 1.0260(4) 0.41478(17) 0.0242(10) Uani 1 1 d .
H4 H 1.2235 0.9855 0.4290 0.029 Uiso 1 1 calc R
C3 C 1.3019(7) 1.1377(4) 0.41718(16) 0.0241(11) Uani 1 1 d .
O2 O 1.0581(6) 1.1464(3) 0.46189(16) 0.0437(11) Uani 1 1 d .
C10 C 1.5831(8) 0.7196(4) 0.35181(19) 0.0316(13) Uani 1 1 d .
H10 H 1.6751 0.6958 0.3359 0.038 Uiso 1 1 calc R
C16 C 0.5155(7) 0.3782(4) 0.30272(18) 0.0275(11) Uani 1 1 d .
H16 H 0.4782 0.3379 0.3264 0.033 Uiso 1 1 calc R
O3 O 1.0859(5) 0.6310(3) 0.42968(13) 0.0283(8) Uani 1 1 d .
O8 O -0.1874(5) 0.0914(3) 0.30191(13) 0.0310(9) Uani 1 1 d .
C17 C 0.4144(7) 0.3864(4) 0.26343(17) 0.0231(10) Uani 1 1 d .
C18 C 0.2448(7) 0.3310(4) 0.25632(16) 0.0231(10) Uani 1 1 d .
C19 C 0.1782(7) 0.2627(4) 0.28736(18) 0.0271(11) Uani 1 1 d .
H19 H 0.2366 0.2524 0.3149 0.033 Uiso 1 1 calc R
C5 C 1.4304(7) 0.9769(4) 0.39084(16) 0.0214(10) Uani 1 1 d .
C25 C 0.7112(7) 0.5700(5) 0.47673(19) 0.0326(12) Uani 1 1 d .
C20 C 0.0256(7) 0.2097(4) 0.27765(18) 0.0266(11) Uani 1 1 d .
C13 C 0.6174(7) 0.4938(5) 0.23253(18) 0.0320(13) Uani 1 1 d .
H13 H 0.6533 0.5328 0.2083 0.038 Uiso 1 1 calc R
O7 O 0.0694(7) 0.0927(5) 0.33807(17) 0.0635(16) Uani 1 1 d .
C2 C 1.4343(8) 1.1932(4) 0.39960(17) 0.0284(12) Uani 1 1 d .
H2 H 1.4398 1.2671 0.4025 0.034 Uiso 1 1 calc R
C21 C -0.0628(7) 0.2311(5) 0.23715(19) 0.0329(13) Uani 1 1 d .
H21 H -0.1684 0.1993 0.2300 0.039 Uiso 1 1 calc R
C24 C -0.0368(7) 0.1245(4) 0.30889(18) 0.0300(12) Uani 1 1 d .
N1 N 1.5535(6) 1.0339(3) 0.37200(14) 0.0237(9) Uani 1 1 d .
N3 N 0.4652(5) 0.4445(3) 0.22873(13) 0.0217(8) Uani 1 1 d .
N4 N 0.1611(6) 0.3494(3) 0.21675(14) 0.0239(9) Uani 1 1 d .
C1 C 1.5589(7) 1.1393(4) 0.37773(18) 0.0277(12) Uani 1 1 d .
H1 H 1.6496 1.1777 0.3666 0.033 Uiso 1 1 calc R
C22 C 0.0099(7) 0.3006(5) 0.20794(19) 0.0344(13) Uani 1 1 d .
H22 H -0.0486 0.3143 0.1807 0.041 Uiso 1 1 calc R
C26 C 0.5772(10) 0.6374(7) 0.4969(2) 0.061(2) Uani 1 1 d .
H26A H 0.6038 0.7115 0.4928 0.092 Uiso 1 1 calc R
H26B H 0.5746 0.6220 0.5282 0.092 Uiso 1 1 calc R
H26C H 0.4669 0.6219 0.4826 0.092 Uiso 1 1 calc R
O11 O 0.0806(5) 0.4321(3) 0.12339(12) 0.0345(9) Uani 1 1 d .
H12B H 0.8806 0.2495 0.4786 0.041 Uiso 1 1 d R
H12A H 0.8464 0.3231 0.5071 0.041 Uiso 1 1 d R
H11B H 0.1168 0.4536 0.0984 0.041 Uiso 1 1 d R
H11A H -0.0212 0.4167 0.1303 0.041 Uiso 1 1 d R
O13 O 0.1791(5) 0.4654(3) 0.03916(12) 0.156(4) Uani 1 1 d R
H13B H 0.2063 0.5304 0.0387 0.187 Uiso 1 1 d R
H13A H 0.2738 0.4356 0.0368 0.187 Uiso 1 1 d R

loop_
_atom_site_aniso_label
_atom_site_aniso_U_11
_atom_site_aniso_U_22
_atom_site_aniso_U_33
_atom_site_aniso_U_23
_atom_site_aniso_U_13
_atom_site_aniso_U_12
Eu1 0.02040(14) 0.01756(13) 0.02406(14) 0.00032(9) -0.00020(9) -0.00152(10)
Zn1 0.0187(3) 0.0208(3) 0.0217(3) 0.0018(2) 0.0037(2) 0.0018(2)
O9 0.0214(19) 0.035(2) 0.0277(19) 0.0010(16) -0.0043(14) 0.0013(16)
O12 0.037(2) 0.026(2) 0.039(2) -0.0032(17) 0.0120(18) 0.0015(17)
C12 0.026(3) 0.018(2) 0.028(3) 0.003(2) -0.003(2) -0.005(2)
C14 0.024(3) 0.038(3) 0.027(3) 0.004(2) -0.003(2) -0.015(2)
C7 0.024(3) 0.021(2) 0.029(3) -0.002(2) 0.004(2) -0.001(2)
O1 0.037(2) 0.0197(18) 0.044(2) -0.0007(16) 0.0102(18) 0.0053(17)
O10 0.040(3) 0.079(4) 0.034(2) -0.017(2) -0.0109(19) 0.022(2)
C15 0.028(3) 0.023(3) 0.025(2) 0.001(2) 0.000(2) 0.000(2)
C8 0.025(3) 0.019(2) 0.021(2) 0.0023(19) -0.0011(19) -0.004(2)
C6 0.019(2) 0.019(2) 0.021(2) 0.0011(18) 0.0036(18) 0.0002(19)
N2 0.023(2) 0.0149(19) 0.032(2) -0.0001(17) 0.0070(17) -0.0033(17)
O5 0.043(3) 0.055(3) 0.034(2) 0.009(2) -0.0122(19) -0.027(2)
O4 0.034(2) 0.0178(18) 0.053(3) 0.0009(17) 0.0086(19) -0.0027(16)
C23 0.021(3) 0.028(3) 0.028(3) -0.002(2) -0.002(2) -0.002(2)
C11 0.031(3) 0.021(2) 0.029(3) -0.001(2) 0.008(2) 0.003(2)
C9 0.040(3) 0.015(2) 0.041(3) -0.001(2) 0.012(3) -0.001(2)
O6 0.056(3) 0.032(2) 0.034(2) 0.0062(18) -0.014(2) -0.016(2)
C4 0.026(3) 0.021(2) 0.026(3) 0.000(2) 0.005(2) -0.001(2)
C3 0.032(3) 0.017(2) 0.023(2) -0.0013(19) 0.004(2) 0.002(2)
O2 0.050(3) 0.026(2) 0.058(3) 0.007(2) 0.028(2) 0.0080(19)
C10 0.034(3) 0.020(3) 0.043(3) -0.003(2) 0.019(3) 0.002(2)
C16 0.029(3) 0.026(3) 0.028(3) 0.004(2) -0.001(2) -0.008(2)
O3 0.026(2) 0.0231(18) 0.037(2) -0.0001(16) 0.0096(16) -0.0020(15)
O8 0.025(2) 0.033(2) 0.035(2) 0.0074(17) 0.0021(16) -0.0081(17)
C17 0.021(3) 0.022(2) 0.026(3) 0.001(2) 0.003(2) -0.005(2)
C18 0.022(3) 0.024(3) 0.023(2) 0.001(2) 0.0001(19) -0.002(2)
C19 0.027(3) 0.028(3) 0.026(3) 0.002(2) -0.001(2) -0.006(2)
C5 0.024(3) 0.015(2) 0.025(2) 0.0009(18) 0.004(2) 0.0004(19)
C25 0.026(3) 0.037(3) 0.034(3) -0.001(2) -0.001(2) 0.005(2)
C20 0.023(3) 0.026(3) 0.031(3) -0.001(2) 0.003(2) -0.007(2)
C13 0.030(3) 0.037(3) 0.029(3) 0.008(2) 0.004(2) -0.012(2)
O7 0.050(3) 0.078(4) 0.060(3) 0.039(3) -0.022(2) -0.037(3)
C2 0.041(3) 0.016(2) 0.029(3) -0.004(2) 0.005(2) -0.002(2)
C21 0.022(3) 0.040(3) 0.037(3) 0.007(3) -0.005(2) -0.006(2)
C24 0.032(3) 0.031(3) 0.028(3) 0.004(2) 0.007(2) -0.012(2)
N1 0.024(2) 0.021(2) 0.026(2) -0.0019(17) 0.0066(17) -0.0024(18)
N3 0.016(2) 0.027(2) 0.022(2) 0.0042(17) 0.0008(16) -0.0023(17)
N4 0.021(2) 0.027(2) 0.023(2) 0.0040(17) 0.0022(17) -0.0019(18)
C1 0.034(3) 0.018(2) 0.033(3) -0.005(2) 0.011(2) -0.009(2)
C22 0.026(3) 0.043(3) 0.034(3) 0.008(3) -0.006(2) -0.008(3)
C26 0.045(4) 0.086(6) 0.053(4) -0.030(4) -0.010(3) 0.029(4)
O11 0.028(2) 0.039(2) 0.036(2) -0.0002(18) -0.0031(17) 0.0009(18)
O13 0.252(13) 0.158(9) 0.058(5) -0.008(5) 0.010(6) -0.022(9)

loop_
_atom_type_symbol
_atom_type_description
_atom_type_scat_dispersion_real
_atom_type_scat_dispersion_imag
_atom_type_scat_source
C C 0.0033 0.0016 'International Tables Vol C Tables 4.2.6.8 and 6.1.1.4'
H H 0.0000 0.0000 'International Tables Vol C Tables 4.2.6.8 and 6.1.1.4'
N N 0.0061 0.0033 'International Tables Vol C Tables 4.2.6.8 and 6.1.1.4'
O O 0.0106 0.0060 'International Tables Vol C Tables 4.2.6.8 and 6.1.1.4'
Zn Zn 0.2839 1.4301 'International Tables Vol C Tables 4.2.6.8 and 6.1.1.4'
Eu Eu -0.1578 3.6682 'International Tables Vol C Tables 4.2.6.8 and 6.1.1.4'

loop_
_geom_angle_atom_site_label_1
_geom_angle_atom_site_label_2
_geom_angle_atom_site_label_3
_geom_angle
_geom_angle_site_symmetry_1
_geom_angle_site_symmetry_3
O1 Eu1 O9 82.59(14) 1_545 3_766
O1 Eu1 O10 150.27(16) 1_545 .
O9 Eu1 O10 115.15(13) 3_766 .
O1 Eu1 O12 74.90(13) 1_545 .
O9 Eu1 O12 77.76(14) 3_766 .
O10 Eu1 O12 85.42(16) . .
O1 Eu1 O4 73.84(13) 1_545 .
O9 Eu1 O4 80.70(14) 3_766 .
O10 Eu1 O4 130.24(16) . .
O12 Eu1 O4 143.88(13) . .
O1 Eu1 O5 100.13(16) 1_545 .
O9 Eu1 O5 150.56(13) 3_766 .
O10 Eu1 O5 76.34(16) . .
O12 Eu1 O5 131.45(14) . .
O4 Eu1 O5 72.14(15) . .
O1 Eu1 O3 124.87(13) 1_545 .
O9 Eu1 O3 77.73(13) 3_766 .
O10 Eu1 O3 83.60(16) . .
O12 Eu1 O3 145.64(13) . .
O4 Eu1 O3 52.51(12) . .
O5 Eu1 O3 76.82(13) . .
O1 Eu1 O6 81.25(15) 1_545 .
O9 Eu1 O6 155.16(13) 3_766 .
O10 Eu1 O6 73.41(16) . .
O12 Eu1 O6 79.90(14) . .
O4 Eu1 O6 112.41(15) . .
O5 Eu1 O6 51.93(13) . .
O3 Eu1 O6 127.08(13) . .
O1 Eu1 O9 137.81(13) 1_545 .
O9 Eu1 O9 64.11(14) 3_766 .
O10 Eu1 O9 51.06(12) . .
O12 Eu1 O9 73.35(12) . .
O4 Eu1 O9 121.51(13) . .
O5 Eu1 O9 121.70(15) . .
O3 Eu1 O9 74.44(12) . .
O6 Eu1 O9 119.01(14) . .
O1 Eu1 C12 99.67(15) 1_545 .
O9 Eu1 C12 79.40(14) 3_766 .
O10 Eu1 C12 106.76(17) . .
O12 Eu1 C12 157.01(15) . .
O4 Eu1 C12 26.23(14) . .
O5 Eu1 C12 71.22(14) . .
O3 Eu1 C12 26.35(13) . .
O6 Eu1 C12 121.89(14) . .
O9 Eu1 C12 98.83(14) . .
O1 Eu1 C23 92.12(15) 1_545 .
O9 Eu1 C23 172.97(14) 3_766 .
O10 Eu1 C23 71.61(15) . .
O12 Eu1 C23 105.41(15) . .
O4 Eu1 C23 93.40(15) . .
O5 Eu1 C23 26.11(14) . .
O3 Eu1 C23 101.77(14) . .
O6 Eu1 C23 25.89(14) . .
O9 Eu1 C23 122.67(14) . .
C12 Eu1 C23 97.02(15) . .
O1 Eu1 C25 153.63(15) 1_545 .
O9 Eu1 C25 90.10(15) 3_766 .
O10 Eu1 C25 25.05(15) . .
O12 Eu1 C25 78.80(15) . .
O4 Eu1 C25 130.04(15) . .
O5 Eu1 C25 98.61(17) . .
O3 Eu1 C25 77.54(15) . .
O6 Eu1 C25 96.09(16) . .
O9 Eu1 C25 26.02(14) . .
C12 Eu1 C25 103.84(16) . .
C23 Eu1 C25 96.66(16) . .
O11 Zn1 O8 94.86(15) . 2
O11 Zn1 N1 95.77(16) . 2_745
O8 Zn1 N1 93.66(16) 2 2_745
O11 Zn1 N4 91.16(16) . .
O8 Zn1 N4 93.69(16) 2 .
N1 Zn1 N4 169.44(17) 2_745 .
O11 Zn1 N2 91.95(16) . 2_745
O8 Zn1 N2 168.14(16) 2 2_745
N1 Zn1 N2 75.98(16) 2_745 2_745
N4 Zn1 N2 95.87(16) . 2_745
O11 Zn1 N3 167.07(15) . .
O8 Zn1 N3 87.21(15) 2 .
N1 Zn1 N3 96.83(16) 2_745 .
N4 Zn1 N3 75.96(16) . .
N2 Zn1 N3 88.31(16) 2_745 .
C25 O9 Eu1 152.9(4) . 3_766
C25 O9 Eu1 91.1(3) . .
Eu1 O9 Eu1 115.89(14) 3_766 .
Eu1 O12 H12B 114.9 . .
Eu1 O12 H12A 115.1 . .
H12B O12 H12A 106.7 . .
O4 C12 O3 122.1(5) . .
O4 C12 C8 118.6(5) . .
O3 C12 C8 119.3(4) . .
O4 C12 Eu1 60.2(3) . .
O3 C12 Eu1 62.2(3) . .
C8 C12 Eu1 175.4(3) . .
C13 C14 C15 118.8(5) . .
C13 C14 H14 120.6 . .
C15 C14 H14 120.6 . .
C6 C7 C8 119.0(5) . .
C6 C7 H7 120.5 . .
C8 C7 H7 120.5 . .
C11 O1 Eu1 143.0(4) . 1_565
C25 O10 Eu1 98.4(4) . .
C14 C15 C16 118.6(5) . .
C14 C15 C23 119.6(5) . .
C16 C15 C23 121.8(5) . .
C9 C8 C7 119.0(5) . .
C9 C8 C12 119.2(5) . .
C7 C8 C12 121.7(5) . .
N2 C6 C7 122.0(4) . .
N2 C6 C5 114.6(4) . .
C7 C6 C5 123.4(4) . .
C10 N2 C6 118.3(4) . .
C10 N2 Zn1 125.8(4) . 2_755
C6 N2 Zn1 115.3(3) . 2_755
C23 O5 Eu1 93.7(3) . .
C12 O4 Eu1 93.5(3) . .
O6 C23 O5 122.4(5) . .
O6 C23 C15 119.6(5) . .
O5 C23 C15 118.0(5) . .
O6 C23 Eu1 62.5(3) . .
O5 C23 Eu1 60.2(3) . .
C15 C23 Eu1 172.0(4) . .
O2 C11 O1 125.4(5) . .
O2 C11 C3 119.4(5) . .
O1 C11 C3 115.3(5) . .
C10 C9 C8 119.0(5) . .
C10 C9 H9 120.5 . .
C8 C9 H9 120.5 . .
C23 O6 Eu1 91.6(3) . .
C5 C4 C3 118.8(5) . .
C5 C4 H4 120.6 . .
C3 C4 H4 120.6 . .
C2 C3 C4 118.3(5) . .
C2 C3 C11 121.5(5) . .
C4 C3 C11 120.0(5) . .
N2 C10 C9 122.6(5) . .
N2 C10 H10 118.7 . .
C9 C10 H10 118.7 . .
C15 C16 C17 119.7(5) . .
C15 C16 H16 120.2 . .
C17 C16 H16 120.2 . .
C12 O3 Eu1 91.5(3) . .
C24 O8 Zn1 124.4(4) . 2_545
N3 C17 C16 121.3(5) . .
N3 C17 C18 115.6(4) . .
C16 C17 C18 123.1(5) . .
N4 C18 C19 121.2(5) . .
N4 C18 C17 115.5(4) . .
C19 C18 C17 123.3(5) . .
C20 C19 C18 120.3(5) . .
C20 C19 H19 119.9 . .
C18 C19 H19 119.9 . .
N1 C5 C4 121.3(4) . .
N1 C5 C6 115.9(4) . .
C4 C5 C6 122.8(4) . .
O10 C25 O9 119.4(5) . .
O10 C25 C26 121.2(6) . .
O9 C25 C26 119.4(5) . .
O10 C25 Eu1 56.5(3) . .
O9 C25 Eu1 62.9(3) . .
C26 C25 Eu1 177.1(5) . .
C19 C20 C21 118.3(5) . .
C19 C20 C24 120.5(5) . .
C21 C20 C24 121.0(5) . .
N3 C13 C14 123.1(5) . .
N3 C13 H13 118.5 . .
C14 C13 H13 118.5 . .
C3 C2 C1 119.8(5) . .
C3 C2 H2 120.1 . .
C1 C2 H2 120.1 . .
C22 C21 C20 118.4(5) . .
C22 C21 H21 120.8 . .
C20 C21 H21 120.8 . .
O7 C24 O8 126.7(5) . .
O7 C24 C20 116.0(5) . .
O8 C24 C20 117.2(5) . .
C1 N1 C5 119.5(4) . .
C1 N1 Zn1 123.2(4) . 2_755
C5 N1 Zn1 117.1(3) . 2_755
C13 N3 C17 118.6(4) . .
C13 N3 Zn1 125.8(3) . .
C17 N3 Zn1 115.6(3) . .
C22 N4 C18 118.5(4) . .
C22 N4 Zn1 124.2(4) . .
C18 N4 Zn1 117.2(3) . .
N1 C1 C2 121.9(5) . .
N1 C1 H1 119.0 . .
C2 C1 H1 119.0 . .
N4 C22 C21 123.3(5) . .
N4 C22 H22 118.4 . .
C21 C22 H22 118.4 . .
C25 C26 H26A 109.5 . .
C25 C26 H26B 109.5 . .
H26A C26 H26B 109.5 . .
C25 C26 H26C 109.5 . .
H26A C26 H26C 109.5 . .
H26B C26 H26C 109.5 . .
Zn1 O11 H11B 106.7 . .
Zn1 O11 H11A 123.0 . .
H11B O11 H11A 129.4 . .
H13B O13 H13A 101.9 . .

loop_
_geom_bond_atom_site_label_1
_geom_bond_atom_site_label_2
_geom_bond_distance
_geom_bond_site_symmetry_2
Eu1 O1 2.364(4) 1_545
Eu1 O9 2.413(4) 3_766
Eu1 O10 2.441(5) .
Eu1 O12 2.460(4) .
Eu1 O4 2.462(4) .
Eu1 O5 2.472(4) .
Eu1 O3 2.504(4) .
Eu1 O6 2.522(4) .
Eu1 O9 2.577(4) .
Eu1 C12 2.831(5) .
Eu1 C23 2.843(5) .
Eu1 C25 2.895(6) .
Zn1 O11 2.088(4) .
Zn1 O8 2.096(4) 2
Zn1 N1 2.118(4) 2_745
Zn1 N4 2.140(4) .
Zn1 N2 2.181(4) 2_745
Zn1 N3 2.182(4) .
O9 C25 1.270(7) .
O9 Eu1 2.413(4) 3_766
O12 H12B 0.8169 .
O12 H12A 0.7951 .
C12 O4 1.253(6) .
C12 O3 1.257(6) .
C12 C8 1.506(7) .
C14 C13 1.376(7) .
C14 C15 1.382(7) .
C14 H14 0.9300 .
C7 C6 1.381(7) .
C7 C8 1.388(7) .
C7 H7 0.9300 .
O1 C11 1.257(6) .
O1 Eu1 2.364(4) 1_565
O10 C25 1.239(7) .
C15 C16 1.385(7) .
C15 C23 1.513(7) .
C8 C9 1.379(7) .
C6 N2 1.350(6) .
C6 C5 1.498(7) .
N2 C10 1.345(6) .
N2 Zn1 2.181(4) 2_755
O5 C23 1.254(7) .
C23 O6 1.242(6) .
C11 O2 1.252(6) .
C11 C3 1.505(7) .
C9 C10 1.374(8) .
C9 H9 0.9300 .
C4 C5 1.389(7) .
C4 C3 1.400(7) .
C4 H4 0.9300 .
C3 C2 1.372(8) .
C10 H10 0.9300 .
C16 C17 1.387(7) .
C16 H16 0.9300 .
O8 C24 1.252(7) .
O8 Zn1 2.096(4) 2_545
C17 N3 1.346(6) .
C17 C18 1.498(7) .
C18 N4 1.344(6) .
C18 C19 1.385(7) .
C19 C20 1.380(7) .
C19 H19 0.9300 .
C5 N1 1.343(6) .
C25 C26 1.494(8) .
C20 C21 1.391(7) .
C20 C24 1.516(7) .
C13 N3 1.338(7) .
C13 H13 0.9300 .
O7 C24 1.239(7) .
C2 C1 1.376(7) .
C2 H2 0.9300 .
C21 C22 1.377(8) .
C21 H21 0.9300 .
N1 C1 1.331(6) .
N1 Zn1 2.118(4) 2_755
N4 C22 1.341(7) .
C1 H1 0.9300 .
C22 H22 0.9300 .
C26 H26A 0.9600 .
C26 H26B 0.9600 .
C26 H26C 0.9600 .
O11 H11B 0.8581 .
O11 H11A 0.8526 .
O13 H13B 0.8417 .
O13 H13A 0.8332 .
